data_7206148
loop_
_publ_author_name
'Xiao, Li-Na'
'Wang, Yan'
'Pan, Cheng-Ling'
'Xu, Jia-Ning'
'Wang, Tie-Gang'
'Ding, Hong'
'Gao, Zhong-Min'
'Zheng, Da-Fang'
'Cui, Xiao-Bing'
'Xu, Ji-Qing'

_publ_section_title
;
 Three novel supramolecular hybrid compounds based on keggin
 polytungstates
;
_journal_issue 15
_journal_name_full CrystEngComm
_journal_page_first 4878
_journal_paper_doi 10.1039/c0ce00897d
_journal_volume 13
_journal_year 2011
_chemical_formula_sum 'C144 H104 Cl4 Cu9 N24 O44 P W12'
_chemical_formula_weight 5825.31
_chemical_name_systematic
;
?
;
_space_group_IT_number 2
_symmetry_cell_setting triclinic
_symmetry_space_group_name_Hall '-P 1'
_symmetry_space_group_name_H-M 'P -1'
_atom_sites_solution_hydrogens geom
_atom_sites_solution_primary direct
_atom_sites_solution_secondary difmap
_audit_creation_method SHELXL-97
_cell_angle_alpha 74.933(1)
_cell_angle_beta 74.646(1)
_cell_angle_gamma 66.294(1)
_cell_formula_units_Z 1
_cell_length_a 15.2200(8)
_cell_length_b 15.9213(8)
_cell_length_c 18.079(1)
_cell_measurement_temperature 296(2)
_cell_volume 3809.2(3)
_computing_structure_refinement 'SHELXL-97 (Sheldrick, 1997)'
_computing_structure_solution 'SHELXS-97 (Sheldrick, 1990)'
_diffrn_ambient_temperature 296(2)
_diffrn_measured_fraction_theta_full 0.987
_diffrn_measured_fraction_theta_max 0.987
_diffrn_radiation_monochromator graphite
_diffrn_radiation_source 'fine-focus sealed tube'
_diffrn_radiation_type MoK\a
_diffrn_radiation_wavelength 0.71073
_diffrn_reflns_av_R_equivalents 0.0265
_diffrn_reflns_av_sigmaI/netI 0.0546
_diffrn_reflns_limit_h_max 18
_diffrn_reflns_limit_h_min -18
_diffrn_reflns_limit_k_max 19
_diffrn_reflns_limit_k_min -15
_diffrn_reflns_limit_l_max 22
_diffrn_reflns_limit_l_min -22
_diffrn_reflns_number 21397
_diffrn_reflns_theta_full 26.14
_diffrn_reflns_theta_max 26.14
_diffrn_reflns_theta_min 1.19
_exptl_absorpt_coefficient_mu 10.411
_exptl_absorpt_correction_T_max 0.1981
_exptl_absorpt_correction_T_min 0.1031
_exptl_absorpt_correction_type empirical
_exptl_crystal_density_diffrn 2.539
_exptl_crystal_density_method 'not measured'
_exptl_crystal_F_000 2719
_exptl_crystal_size_max 0.40
_exptl_crystal_size_mid 0.27
_exptl_crystal_size_min 0.23
_refine_diff_density_max 2.032
_refine_diff_density_min -4.836
_refine_diff_density_rms 0.348
_refine_ls_extinction_method none
_refine_ls_goodness_of_fit_ref 1.042
_refine_ls_hydrogen_treatment constr
_refine_ls_matrix_type full
_refine_ls_number_parameters 1087
_refine_ls_number_reflns 14992
_refine_ls_number_restraints 0
_refine_ls_restrained_S_all 1.042
_refine_ls_R_factor_all 0.0709
_refine_ls_R_factor_gt 0.0512
_refine_ls_shift/su_max 0.001
_refine_ls_shift/su_mean 0.000
_refine_ls_structure_factor_coef Fsqd
_refine_ls_weighting_details 'calc w=1/[\s^2^(Fo^2^)+(0.0858P)^2^+30.8874P] where P=(Fo^2^+2Fc^2^)/3'
_refine_ls_weighting_scheme calc
_refine_ls_wR_factor_gt 0.1451
_refine_ls_wR_factor_ref 0.1609
_reflns_number_gt 11575
_reflns_number_total 14992
_reflns_threshold_expression >2sigma(I)
_cod_data_source_file c0ce00897d.txt
_cod_data_source_block k-2
_cod_original_sg_symbol_H-M p-1
_cod_database_code 7206148

loop_
_symmetry_equiv_pos_as_xyz
'x, y, z'
'-x, -y, -z'

loop_
_atom_site_label
_atom_site_type_symbol
_atom_site_fract_x
_atom_site_fract_y
_atom_site_fract_z
_atom_site_U_iso_or_equiv
_atom_site_adp_type
_atom_site_occupancy
_atom_site_symmetry_multiplicity
_atom_site_calc_flag
_atom_site_refinement_flags
_atom_site_disorder_assembly
_atom_site_disorder_group
W1 W 0.66969(4) 0.09295(4) 0.36599(3) 0.04061(15) Uani 1 1 d . . .
W2 W 0.55931(4) 0.17294(3) 0.54559(3) 0.03757(14) Uani 1 1 d . . .
W3 W 0.32408(3) 0.22752(3) 0.50362(3) 0.02905(12) Uani 1 1 d . . .
W4 W 0.38926(3) 0.07907(3) 0.68022(2) 0.02566(12) Uani 1 1 d . . .
W5 W 0.56563(4) -0.15085(3) 0.67675(3) 0.03320(13) Uani 1 1 d . . .
W6 W 0.73021(5) -0.05450(5) 0.54235(4) 0.05791(19) Uani 1 1 d . . .
Cu1 Cu 0.40429(13) 0.71885(11) 0.16379(9) 0.0452(4) Uani 1 1 d . . .
Cu2 Cu 0.13180(14) 0.77912(11) 0.14739(9) 0.0488(4) Uani 1 1 d . . .
Cu3 Cu 1.0000 0.5000 0.0000 0.0747(9) Uani 1 2 d S . .
Cu4 Cu 0.87934(17) 0.44256(16) 0.12235(16) 0.0843(8) Uani 1 1 d . . .
Cu5 Cu 0.88410(14) 0.51077(16) -0.10891(11) 0.0626(5) Uani 1 1 d . . .
Cl1 Cl 0.7790(3) 0.4991(3) -0.0067(2) 0.0673(11) Uani 1 1 d . . .
Cl2 Cl 1.0194(3) 0.3590(3) 0.0545(3) 0.0649(10) Uani 1 1 d . . .
P1 P 0.5000 0.0000 0.5000 0.0136(6) Uani 1 2 d S . .
O1 O 0.4202(12) 0.0795(10) 0.4621(8) 0.030(3) Uani 0.50 1 d P . .
O2 O 0.5793(10) 0.0424(10) 0.4913(8) 0.025(3) Uani 0.50 1 d P . .
O3 O 0.4637(10) -0.0240(9) 0.5863(8) 0.023(3) Uani 0.50 1 d P . .
O4 O 0.5410(9) -0.0793(9) 0.4598(7) 0.018(3) Uani 0.50 1 d P . .
O5 O 0.7487(10) 0.0047(8) 0.4358(6) 0.094(5) Uani 1 1 d . . .
O6 O 0.2417(7) 0.3357(6) 0.5068(5) 0.054(3) Uani 1 1 d . . .
O7 O 0.5872(8) 0.2559(7) 0.5684(5) 0.058(3) Uani 1 1 d . . .
O8 O 0.3121(7) 0.1749(7) 0.6110(6) 0.055(3) Uani 1 1 d . . .
O9 O 0.7500(8) 0.1372(7) 0.3019(6) 0.059(3) Uani 1 1 d . . .
O10 O 0.3358(7) 0.1158(8) 0.7654(5) 0.057(3) Uani 1 1 d . . .
O11 O 0.4838(6) 0.1346(7) 0.6425(5) 0.049(2) Uani 1 1 d . . .
O12 O 0.5957(8) -0.2207(6) 0.7608(5) 0.055(3) Uani 1 1 d . . .
O13 O 0.4351(7) 0.2452(7) 0.5140(5) 0.052(3) Uani 1 1 d . . .
O14 O 0.4886(7) -0.0345(6) 0.7109(7) 0.062(3) Uani 1 1 d . . .
O15 O 0.2482(9) 0.1654(9) 0.4924(6) 0.071(4) Uani 1 1 d . . .
O16 O 0.3748(9) 0.2333(9) 0.3950(6) 0.077(4) Uani 1 1 d . . .
O17 O 0.8446(8) -0.0769(8) 0.5607(6) 0.065(3) Uani 1 1 d . . .
O18 O 0.6175(9) 0.1754(8) 0.4393(5) 0.089(5) Uani 1 1 d . . .
O19 O 0.6671(8) -0.1040(8) 0.6397(6) 0.065(3) Uani 1 1 d . . .
O20 O 0.5538(8) 0.1613(6) 0.3252(8) 0.065(3) Uani 1 1 d . . .
O21 O 0.6657(9) 0.0653(8) 0.5713(5) 0.090(5) Uani 1 1 d . . .
O22 O 0.6851(7) -0.0081(6) 0.3213(8) 0.071(4) Uani 1 1 d . . .
N1 N 0.3936(8) 0.7790(7) 0.0500(6) 0.038(2) Uani 1 1 d . . .
N2 N 0.3950(8) 0.8502(7) 0.1690(6) 0.038(2) Uani 1 1 d . . .
N3 N 0.3368(8) 0.6777(7) 0.2746(6) 0.039(2) Uani 1 1 d . . .
N4 N 0.4927(8) 0.5800(7) 0.1796(6) 0.040(2) Uani 1 1 d . . .
N5 N 0.1333(8) 0.8129(8) 0.0331(6) 0.046(3) Uani 1 1 d . . .
N6 N 0.1345(9) 0.9109(8) 0.1321(7) 0.048(3) Uani 1 1 d . . .
N7 N 0.0460(8) 0.7653(7) 0.2515(6) 0.041(2) Uani 1 1 d . . .
N8 N 0.2025(7) 0.6407(7) 0.1825(6) 0.040(2) Uani 1 1 d . . .
N9 N 0.8341(12) 0.3755(11) 0.2356(11) 0.079(5) Uani 1 1 d . . .
N10 N 0.7757(10) 0.5528(10) 0.1626(8) 0.060(3) Uani 1 1 d . . .
N11 N 0.9987(8) 0.4329(8) -0.1780(6) 0.043(3) Uani 1 1 d . . .
N12 N 0.8947(8) 0.6136(8) -0.2037(7) 0.047(3) Uani 1 1 d . . .
C1 C 0.4005(11) 0.7427(11) -0.0101(8) 0.050(3) Uani 1 1 d . . .
H1A H 0.4033 0.6815 -0.0008 0.060 Uiso 1 1 calc R . .
C2 C 0.4037(12) 0.7899(13) -0.0851(8) 0.063(4) Uani 1 1 d . . .
H2A H 0.4109 0.7600 -0.1254 0.075 Uiso 1 1 calc R . .
C3 C 0.3962(11) 0.8809(11) -0.1008(8) 0.054(4) Uani 1 1 d . . .
H3A H 0.3949 0.9147 -0.1512 0.065 Uiso 1 1 calc R . .
C4 C 0.3906(10) 0.9229(9) -0.0387(7) 0.043(3) Uani 1 1 d . . .
C5 C 0.3831(11) 1.0175(10) -0.0490(9) 0.054(4) Uani 1 1 d . . .
H5A H 0.3861 1.0526 -0.0989 0.064 Uiso 1 1 calc R . .
C6 C 0.3720(12) 1.0560(10) 0.0109(8) 0.055(4) Uani 1 1 d . . .
H6A H 0.3616 1.1191 0.0034 0.066 Uiso 1 1 calc R . .
C7 C 0.3759(9) 1.0005(8) 0.0886(7) 0.039(3) Uani 1 1 d . . .
C8 C 0.3664(11) 1.0374(10) 0.1535(10) 0.057(4) Uani 1 1 d . . .
H8A H 0.3572 1.0998 0.1490 0.068 Uiso 1 1 calc R . .
C9 C 0.3712(11) 0.9798(11) 0.2232(8) 0.052(4) Uani 1 1 d . . .
H9A H 0.3648 1.0025 0.2676 0.062 Uiso 1 1 calc R . .
C10 C 0.3855(10) 0.8863(9) 0.2286(7) 0.043(3) Uani 1 1 d . . .
H10A H 0.3885 0.8481 0.2772 0.052 Uiso 1 1 calc R . .
C11 C 0.3872(8) 0.9089(8) 0.0976(6) 0.032(2) Uani 1 1 d . . .
C12 C 0.3900(9) 0.8686(9) 0.0340(6) 0.035(3) Uani 1 1 d . . .
C13 C 0.2647(10) 0.7276(9) 0.3226(8) 0.043(3) Uani 1 1 d . . .
H13A H 0.2334 0.7907 0.3052 0.052 Uiso 1 1 calc R . .
C14 C 0.2339(10) 0.6887(10) 0.3987(9) 0.050(3) Uani 1 1 d . . .
H14A H 0.1819 0.7256 0.4307 0.061 Uiso 1 1 calc R . .
C15 C 0.2793(11) 0.5976(10) 0.4263(7) 0.046(3) Uani 1 1 d . . .
H15A H 0.2594 0.5718 0.4772 0.055 Uiso 1 1 calc R . .
C16 C 0.3557(9) 0.5433(9) 0.3778(7) 0.038(3) Uani 1 1 d . . .
C17 C 0.4050(11) 0.4457(9) 0.4002(8) 0.047(3) Uani 1 1 d . . .
H17A H 0.3876 0.4169 0.4506 0.057 Uiso 1 1 calc R . .
C18 C 0.4750(12) 0.3953(9) 0.3510(8) 0.049(4) Uani 1 1 d . . .
H18A H 0.5028 0.3312 0.3664 0.059 Uiso 1 1 calc R . .
C19 C 0.5088(10) 0.4382(9) 0.2738(8) 0.042(3) Uani 1 1 d . . .
C20 C 0.5839(11) 0.3890(10) 0.2210(9) 0.051(3) Uani 1 1 d . . .
H20A H 0.6161 0.3253 0.2350 0.061 Uiso 1 1 calc R . .
C21 C 0.6114(11) 0.4354(11) 0.1464(9) 0.055(4) Uani 1 1 d . . .
H21A H 0.6602 0.4035 0.1095 0.065 Uiso 1 1 calc R . .
C22 C 0.5622(10) 0.5316(10) 0.1300(8) 0.048(3) Uani 1 1 d . . .
H22A H 0.5799 0.5633 0.0808 0.057 Uiso 1 1 calc R . .
C23 C 0.4648(8) 0.5334(8) 0.2506(7) 0.032(2) Uani 1 1 d . . .
C24 C 0.3834(9) 0.5870(8) 0.3033(7) 0.035(3) Uani 1 1 d . . .
C25 C 0.1395(12) 0.7633(14) -0.0174(11) 0.071(5) Uani 1 1 d . . .
H25A H 0.1358 0.7043 0.0014 0.085 Uiso 1 1 calc R . .
C26 C 0.1513(14) 0.795(2) -0.0969(11) 0.092(7) Uani 1 1 d . . .
H26A H 0.1584 0.7564 -0.1308 0.110 Uiso 1 1 calc R . .
C27 C 0.1526(15) 0.883(2) -0.1252(11) 0.101(9) Uani 1 1 d . . .
H27A H 0.1605 0.9046 -0.1786 0.121 Uiso 1 1 calc R . .
C28 C 0.1422(12) 0.9373(13) -0.0751(10) 0.068(5) Uani 1 1 d . . .
C29 C 0.1471(17) 1.0292(17) -0.1023(13) 0.097(7) Uani 1 1 d . . .
H29A H 0.1572 1.0526 -0.1554 0.116 Uiso 1 1 calc R . .
C30 C 0.1367(16) 1.0824(16) -0.0486(15) 0.107(9) Uani 1 1 d . . .
H30A H 0.1348 1.1434 -0.0659 0.129 Uiso 1 1 calc R . .
C31 C 0.1289(12) 1.0456(12) 0.0329(11) 0.070(5) Uani 1 1 d . . .
C32 C 0.1202(16) 1.0951(12) 0.0886(17) 0.100(8) Uani 1 1 d . . .
H32A H 0.1156 1.1570 0.0741 0.121 Uiso 1 1 calc R . .
C33 C 0.1183(13) 1.0529(12) 0.1658(14) 0.080(6) Uani 1 1 d . . .
H33A H 0.1126 1.0850 0.2042 0.096 Uiso 1 1 calc R . .
C34 C 0.1252(12) 0.9628(12) 0.1831(10) 0.064(4) Uani 1 1 d . . .
H34A H 0.1234 0.9344 0.2351 0.076 Uiso 1 1 calc R . .
C35 C 0.1327(10) 0.9540(9) 0.0563(8) 0.046(3) Uani 1 1 d . . .
C36 C 0.1365(9) 0.9009(11) 0.0034(8) 0.048(3) Uani 1 1 d . . .
C37 C -0.0268(11) 0.8304(12) 0.2879(9) 0.057(4) Uani 1 1 d . . .
H37A H -0.0463 0.8918 0.2620 0.069 Uiso 1 1 calc R . .
C38 C -0.0750(12) 0.8090(16) 0.3641(11) 0.074(5) Uani 1 1 d . . .
H38A H -0.1280 0.8551 0.3869 0.089 Uiso 1 1 calc R . .
C39 C -0.0456(14) 0.7255(19) 0.4021(9) 0.084(7) Uani 1 1 d . . .
H39A H -0.0778 0.7125 0.4527 0.100 Uiso 1 1 calc R . .
C40 C 0.0324(11) 0.6542(12) 0.3707(8) 0.056(4) Uani 1 1 d . . .
C41 C 0.0717(16) 0.5585(16) 0.4065(9) 0.077(6) Uani 1 1 d . . .
H41A H 0.0445 0.5412 0.4579 0.093 Uiso 1 1 calc R . .
C42 C 0.1423(15) 0.4947(13) 0.3721(11) 0.070(5) Uani 1 1 d . . .
H42A H 0.1612 0.4331 0.3975 0.084 Uiso 1 1 calc R . .
C43 C 0.1914(11) 0.5187(9) 0.2949(10) 0.053(4) Uani 1 1 d . . .
C44 C 0.2696(14) 0.4544(12) 0.2536(14) 0.075(6) Uani 1 1 d . . .
H44A H 0.2937 0.3921 0.2765 0.091 Uiso 1 1 calc R . .
C45 C 0.3108(12) 0.4845(13) 0.1781(14) 0.077(6) Uani 1 1 d . . .
H45A H 0.3613 0.4422 0.1495 0.092 Uiso 1 1 calc R . .
C46 C 0.2765(10) 0.5767(10) 0.1464(10) 0.056(4) Uani 1 1 d . . .
H46A H 0.3066 0.5958 0.0966 0.067 Uiso 1 1 calc R . .
C47 C 0.1596(10) 0.6097(9) 0.2569(8) 0.043(3) Uani 1 1 d . . .
C48 C 0.0773(10) 0.6788(9) 0.2941(7) 0.043(3) Uani 1 1 d . . .
C49 C 0.7441(17) 0.6401(18) 0.1271(15) 0.099(7) Uani 1 1 d . . .
H49A H 0.7772 0.6545 0.0772 0.119 Uiso 1 1 calc R . .
C50 C 0.6665(17) 0.7118(15) 0.1573(18) 0.102(8) Uani 1 1 d . . .
H50A H 0.6471 0.7711 0.1276 0.123 Uiso 1 1 calc R . .
C51 C 0.6180(16) 0.6942(17) 0.2326(19) 0.107(10) Uani 1 1 d . . .
H51A H 0.5657 0.7413 0.2548 0.128 Uiso 1 1 calc R . .
C52 C 0.6505(12) 0.6006(17) 0.2758(12) 0.079(6) Uani 1 1 d . . .
C53 C 0.6062(18) 0.572(2) 0.3504(16) 0.107(10) Uani 1 1 d . . .
H53A H 0.5520 0.6152 0.3752 0.129 Uiso 1 1 calc R . .
C54 C 0.637(2) 0.489(3) 0.3857(16) 0.116(11) Uani 1 1 d . . .
H54A H 0.6082 0.4750 0.4373 0.139 Uiso 1 1 calc R . .
C55 C 0.710(2) 0.418(2) 0.3515(12) 0.097(8) Uani 1 1 d . . .
C56 C 0.751(3) 0.314(3) 0.390(2) 0.141(14) Uani 1 1 d . . .
H56A H 0.7254 0.2904 0.4396 0.169 Uiso 1 1 calc R . .
C57 C 0.824(3) 0.263(2) 0.3456(19) 0.119(11) Uani 1 1 d . . .
H57A H 0.8510 0.2003 0.3672 0.143 Uiso 1 1 calc R . .
C58 C 0.8636(19) 0.2890(15) 0.2728(17) 0.100(8) Uani 1 1 d . . .
H58A H 0.9147 0.2442 0.2471 0.120 Uiso 1 1 calc R . .
C59 C 0.7591(14) 0.4376(15) 0.2756(12) 0.075(5) Uani 1 1 d . . .
C60 C 0.7285(12) 0.5347(12) 0.2335(11) 0.061(4) Uani 1 1 d . . .
C61 C 0.8418(12) 0.7042(11) -0.2159(10) 0.064(5) Uani 1 1 d . . .
H61A H 0.7911 0.7293 -0.1768 0.077 Uiso 1 1 calc R . .
C62 C 0.8596(13) 0.7613(10) -0.2842(12) 0.077(6) Uani 1 1 d . . .
H62A H 0.8215 0.8244 -0.2909 0.092 Uiso 1 1 calc R . .
C63 C 0.9325(12) 0.7263(11) -0.3421(10) 0.063(4) Uani 1 1 d . . .
H63A H 0.9461 0.7656 -0.3879 0.076 Uiso 1 1 calc R . .
C64 C 0.9862(10) 0.6334(10) -0.3333(8) 0.048(3) Uani 1 1 d . . .
C65 C 1.0647(12) 0.5886(11) -0.3916(9) 0.056(4) Uani 1 1 d . . .
H65A H 1.0787 0.6246 -0.4394 0.067 Uiso 1 1 calc R . .
C66 C 1.1175(10) 0.4991(10) -0.3801(8) 0.047(3) Uani 1 1 d . . .
H66A H 1.1675 0.4736 -0.4194 0.057 Uiso 1 1 calc R . .
C67 C 1.0980(9) 0.4400(9) -0.3063(7) 0.036(3) Uani 1 1 d . . .
C68 C 1.1512(10) 0.3445(10) -0.2878(9) 0.048(3) Uani 1 1 d . . .
H68A H 1.2023 0.3150 -0.3247 0.057 Uiso 1 1 calc R . .
C69 C 1.1302(11) 0.2954(10) -0.2187(9) 0.053(4) Uani 1 1 d . . .
H69A H 1.1666 0.2324 -0.2064 0.064 Uiso 1 1 calc R . .
C70 C 1.0508(11) 0.3414(10) -0.1644(8) 0.053(4) Uani 1 1 d . . .
H70A H 1.0337 0.3065 -0.1168 0.063 Uiso 1 1 calc R . .
C71 C 1.0221(9) 0.4820(8) -0.2482(7) 0.034(3) Uani 1 1 d . . .
C72 C 0.9666(8) 0.5774(9) -0.2631(7) 0.035(3) Uani 1 1 d . . .
OW3 O 0.6460(14) -0.2710(13) 0.9336(11) 0.130(6) Uiso 1 1 d . . .
OW2 O 0.844(3) 0.074(2) 0.628(2) 0.118(11) Uiso 0.50 1 d P . .
OW1 O 1.044(3) -0.137(3) 0.508(2) 0.135(13) Uiso 0.50 1 d P . .

loop_
_atom_site_aniso_label
_atom_site_aniso_U_11
_atom_site_aniso_U_22
_atom_site_aniso_U_33
_atom_site_aniso_U_23
_atom_site_aniso_U_13
_atom_site_aniso_U_12
W1 0.0405(3) 0.0374(3) 0.0328(3) -0.0026(2) 0.0066(2) -0.0131(2)
W2 0.0557(3) 0.0308(3) 0.0282(2) -0.01036(19) -0.0072(2) -0.0146(2)
W3 0.0319(3) 0.0217(2) 0.0266(2) -0.00889(17) -0.00186(18) -0.00180(19)
W4 0.0315(2) 0.0232(2) 0.0183(2) -0.00858(16) -0.00162(17) -0.00458(18)
W5 0.0428(3) 0.0325(3) 0.0202(2) -0.00012(18) -0.00816(19) -0.0106(2)
W6 0.0455(4) 0.0790(5) 0.0449(3) -0.0219(3) -0.0104(3) -0.0097(3)
Cu1 0.0646(11) 0.0368(8) 0.0332(8) 0.0033(6) -0.0112(7) -0.0215(8)
Cu2 0.0661(11) 0.0399(9) 0.0344(8) 0.0027(7) -0.0051(8) -0.0211(8)
Cu3 0.101(2) 0.0536(17) 0.0592(18) -0.0173(14) -0.0103(17) -0.0156(16)
Cu4 0.0720(15) 0.0698(15) 0.112(2) -0.0519(14) 0.0211(13) -0.0280(12)
Cu5 0.0526(11) 0.0874(15) 0.0422(10) -0.0241(10) 0.0056(8) -0.0204(10)
Cl1 0.057(2) 0.096(3) 0.047(2) -0.029(2) 0.0064(17) -0.026(2)
Cl2 0.061(2) 0.052(2) 0.074(3) -0.0185(19) -0.011(2) -0.0086(19)
P1 0.0089(15) 0.0138(16) 0.0140(15) -0.0015(12) -0.0032(12) 0.0003(13)
O1 0.050(10) 0.019(7) 0.012(7) -0.006(5) 0.003(6) -0.008(7)
O2 0.027(8) 0.027(8) 0.014(7) -0.014(6) -0.002(6) 0.003(6)
O3 0.032(8) 0.010(6) 0.028(8) -0.009(5) -0.009(6) -0.004(6)
O4 0.019(7) 0.020(7) 0.010(6) -0.003(5) -0.002(5) -0.001(6)
O5 0.117(10) 0.060(7) 0.030(5) -0.010(5) -0.019(6) 0.049(7)
O6 0.044(5) 0.031(5) 0.048(6) 0.005(4) 0.006(4) 0.010(4)
O7 0.089(8) 0.065(7) 0.041(5) 0.000(5) -0.026(5) -0.045(6)
O8 0.052(6) 0.060(6) 0.051(6) 0.019(5) -0.019(5) -0.031(5)
O9 0.070(7) 0.058(6) 0.057(6) -0.026(5) 0.019(5) -0.040(6)
O10 0.047(6) 0.085(8) 0.027(5) -0.027(5) -0.004(4) -0.005(5)
O11 0.038(5) 0.059(6) 0.043(5) 0.022(4) -0.014(4) -0.024(5)
O12 0.090(8) 0.032(5) 0.033(5) -0.005(4) -0.022(5) -0.005(5)
O13 0.057(6) 0.057(6) 0.042(5) 0.021(4) -0.019(5) -0.031(5)
O14 0.044(6) 0.018(4) 0.128(10) -0.007(5) -0.043(6) -0.002(4)
O15 0.086(8) 0.117(10) 0.041(6) -0.049(6) 0.030(5) -0.072(8)
O16 0.102(9) 0.123(10) 0.045(6) -0.055(6) 0.035(6) -0.086(8)
O17 0.064(7) 0.067(7) 0.061(7) -0.009(5) -0.023(6) -0.016(6)
O18 0.094(9) 0.077(8) 0.023(5) -0.018(5) -0.009(5) 0.047(7)
O19 0.076(7) 0.105(9) 0.042(5) -0.047(6) 0.024(5) -0.063(7)
O20 0.061(7) 0.022(5) 0.126(10) -0.015(5) -0.043(7) -0.011(5)
O21 0.108(10) 0.062(7) 0.025(5) -0.009(5) -0.008(5) 0.042(7)
O22 0.048(6) 0.026(5) 0.149(12) -0.014(6) -0.052(7) -0.002(4)
N1 0.045(6) 0.050(6) 0.025(5) -0.006(4) -0.008(4) -0.022(5)
N2 0.046(6) 0.036(6) 0.033(5) -0.006(4) -0.013(5) -0.012(5)
N3 0.038(6) 0.038(6) 0.042(6) -0.007(5) -0.010(5) -0.014(5)
N4 0.052(7) 0.041(6) 0.031(5) -0.014(4) -0.001(5) -0.022(5)
N5 0.045(6) 0.056(7) 0.032(6) -0.010(5) -0.010(5) -0.012(6)
N6 0.052(7) 0.040(6) 0.051(7) -0.005(5) -0.005(6) -0.019(5)
N7 0.041(6) 0.033(6) 0.042(6) -0.006(5) -0.007(5) -0.008(5)
N8 0.033(6) 0.039(6) 0.050(6) -0.014(5) -0.009(5) -0.009(5)
N9 0.076(10) 0.071(10) 0.120(14) -0.034(10) -0.039(10) -0.031(9)
N10 0.067(9) 0.052(8) 0.066(9) -0.019(7) -0.018(7) -0.019(7)
N11 0.033(6) 0.043(6) 0.047(6) -0.007(5) -0.014(5) -0.005(5)
N12 0.041(6) 0.042(6) 0.056(7) -0.018(5) -0.009(5) -0.006(5)
C1 0.061(9) 0.057(9) 0.039(7) -0.014(6) 0.003(6) -0.030(8)
C2 0.075(11) 0.085(12) 0.036(8) -0.033(8) -0.004(7) -0.027(9)
C3 0.065(10) 0.073(11) 0.027(7) -0.001(6) -0.005(6) -0.033(8)
C4 0.046(8) 0.049(8) 0.030(6) -0.007(6) -0.001(6) -0.016(6)
C5 0.062(9) 0.048(8) 0.042(8) 0.010(6) -0.003(7) -0.025(7)
C6 0.079(11) 0.037(8) 0.042(8) 0.013(6) -0.012(7) -0.025(7)
C7 0.045(7) 0.033(6) 0.042(7) 0.001(5) -0.017(6) -0.017(6)
C8 0.055(9) 0.042(8) 0.076(11) -0.020(7) -0.004(8) -0.020(7)
C9 0.056(9) 0.065(10) 0.047(8) -0.032(7) -0.011(7) -0.021(8)
C10 0.060(9) 0.046(8) 0.029(6) -0.001(5) -0.024(6) -0.019(7)
C11 0.034(6) 0.037(6) 0.025(6) -0.008(5) -0.006(5) -0.011(5)
C12 0.032(6) 0.047(7) 0.026(6) -0.002(5) -0.009(5) -0.015(6)
C13 0.040(7) 0.039(7) 0.050(8) -0.012(6) -0.011(6) -0.010(6)
C14 0.042(8) 0.055(9) 0.055(9) -0.025(7) -0.001(7) -0.014(7)
C15 0.065(9) 0.054(8) 0.023(6) -0.006(5) 0.002(6) -0.033(7)
C16 0.040(7) 0.046(7) 0.038(7) 0.004(5) -0.017(6) -0.026(6)
C17 0.067(10) 0.033(7) 0.045(8) 0.007(6) -0.014(7) -0.026(7)
C18 0.082(11) 0.025(6) 0.048(8) 0.011(6) -0.030(8) -0.026(7)
C19 0.056(8) 0.036(7) 0.043(7) -0.007(5) -0.016(6) -0.021(6)
C20 0.050(8) 0.035(7) 0.063(9) -0.006(6) -0.019(7) -0.007(6)
C21 0.045(8) 0.054(9) 0.059(9) -0.022(7) 0.000(7) -0.010(7)
C22 0.049(8) 0.054(8) 0.043(7) 0.001(6) -0.014(6) -0.024(7)
C23 0.030(6) 0.036(6) 0.037(6) -0.009(5) -0.015(5) -0.013(5)
C24 0.046(7) 0.034(6) 0.029(6) -0.008(5) -0.003(5) -0.021(6)
C25 0.055(10) 0.078(12) 0.072(12) -0.022(9) -0.017(9) -0.007(9)
C26 0.063(12) 0.16(2) 0.042(10) -0.047(13) -0.007(9) -0.014(13)
C27 0.066(13) 0.16(2) 0.035(10) 0.014(13) -0.014(9) -0.017(14)
C28 0.055(10) 0.086(13) 0.043(9) 0.016(9) -0.019(8) -0.016(9)
C29 0.097(16) 0.111(19) 0.058(12) 0.031(12) -0.020(11) -0.037(14)
C30 0.097(16) 0.092(16) 0.114(19) 0.080(15) -0.052(15) -0.054(14)
C31 0.053(10) 0.047(9) 0.087(13) 0.022(9) -0.015(9) -0.015(8)
C32 0.093(16) 0.029(9) 0.17(3) -0.010(12) -0.027(16) -0.011(10)
C33 0.058(11) 0.043(10) 0.130(19) -0.031(11) -0.012(11) -0.001(8)
C34 0.061(10) 0.064(11) 0.067(11) -0.021(8) -0.017(8) -0.015(8)
C35 0.038(7) 0.037(7) 0.050(8) 0.008(6) -0.012(6) -0.008(6)
C36 0.032(7) 0.066(9) 0.039(7) 0.001(7) -0.005(6) -0.019(7)
C37 0.057(9) 0.061(10) 0.048(8) -0.016(7) -0.004(7) -0.015(8)
C38 0.050(10) 0.117(17) 0.056(11) -0.046(11) 0.021(8) -0.029(11)
C39 0.074(13) 0.16(2) 0.032(8) -0.011(11) 0.014(8) -0.077(15)
C40 0.051(9) 0.080(11) 0.038(8) 0.009(7) -0.009(7) -0.035(9)
C41 0.109(16) 0.124(18) 0.037(8) 0.026(10) -0.032(10) -0.093(15)
C42 0.089(14) 0.065(11) 0.073(12) 0.035(10) -0.057(11) -0.050(11)
C43 0.057(9) 0.032(7) 0.082(11) 0.012(7) -0.048(8) -0.021(7)
C44 0.068(12) 0.042(9) 0.128(18) -0.005(10) -0.066(13) -0.007(9)
C45 0.044(9) 0.064(11) 0.128(18) -0.060(12) -0.020(10) 0.004(8)
C46 0.042(8) 0.047(9) 0.076(11) -0.025(8) -0.005(7) -0.009(7)
C47 0.047(8) 0.042(7) 0.048(8) 0.002(6) -0.020(6) -0.025(6)
C48 0.045(8) 0.048(8) 0.034(7) 0.010(6) -0.017(6) -0.017(6)
C49 0.103(17) 0.13(2) 0.105(17) -0.057(16) -0.014(14) -0.058(16)
C50 0.096(17) 0.059(12) 0.16(3) -0.060(15) -0.060(17) 0.010(12)
C51 0.072(14) 0.094(17) 0.18(3) -0.101(19) -0.059(17) 0.014(12)
C52 0.046(9) 0.124(18) 0.084(13) -0.074(13) -0.008(9) -0.016(11)
C53 0.059(13) 0.19(3) 0.10(2) -0.09(2) -0.003(13) -0.035(18)
C54 0.10(2) 0.22(4) 0.081(18) -0.09(2) 0.018(15) -0.09(2)
C55 0.13(2) 0.15(2) 0.064(13) -0.004(14) -0.041(14) -0.10(2)
C56 0.17(3) 0.22(4) 0.11(2) -0.04(3) -0.02(2) -0.15(3)
C57 0.18(3) 0.12(2) 0.12(2) 0.028(19) -0.08(2) -0.12(2)
C58 0.13(2) 0.062(13) 0.15(2) -0.008(13) -0.071(18) -0.051(13)
C59 0.069(12) 0.092(14) 0.095(14) -0.038(12) -0.011(10) -0.047(11)
C60 0.057(10) 0.065(11) 0.077(12) -0.033(9) -0.021(9) -0.021(8)
C61 0.061(10) 0.056(10) 0.059(10) -0.024(8) -0.019(8) 0.010(8)
C62 0.075(12) 0.025(7) 0.105(15) -0.010(8) -0.037(11) 0.021(8)
C63 0.070(11) 0.043(9) 0.069(11) -0.007(8) -0.020(9) -0.009(8)
C64 0.046(8) 0.052(9) 0.052(8) -0.013(7) -0.008(6) -0.021(7)
C65 0.067(10) 0.066(10) 0.044(8) -0.010(7) 0.001(7) -0.040(9)
C66 0.040(8) 0.060(9) 0.047(8) -0.024(7) -0.002(6) -0.018(7)
C67 0.033(6) 0.051(8) 0.029(6) -0.018(5) 0.003(5) -0.019(6)
C68 0.034(7) 0.051(8) 0.057(9) -0.025(7) 0.007(6) -0.013(6)
C69 0.054(9) 0.039(8) 0.064(10) -0.021(7) -0.012(7) -0.006(7)
C70 0.061(9) 0.046(8) 0.036(7) -0.002(6) -0.011(7) -0.006(7)
C71 0.031(6) 0.038(7) 0.038(7) -0.014(5) -0.010(5) -0.009(5)
C72 0.025(6) 0.045(7) 0.038(6) -0.015(5) -0.004(5) -0.011(5)

loop_
_atom_type_symbol
_atom_type_description
_atom_type_scat_dispersion_real
_atom_type_scat_dispersion_imag
_atom_type_scat_source
C C 0.0033 0.0016 'International Tables Vol C Tables 4.2.6.8 and 6.1.1.4'
H H 0.0000 0.0000 'International Tables Vol C Tables 4.2.6.8 and 6.1.1.4'
Cl Cl 0.1484 0.1585 'International Tables Vol C Tables 4.2.6.8 and 6.1.1.4'
Cu Cu 0.3201 1.2651 'International Tables Vol C Tables 4.2.6.8 and 6.1.1.4'
N N 0.0061 0.0033 'International Tables Vol C Tables 4.2.6.8 and 6.1.1.4'
O O 0.0106 0.0060 'International Tables Vol C Tables 4.2.6.8 and 6.1.1.4'
P P 0.1023 0.0942 'International Tables Vol C Tables 4.2.6.8 and 6.1.1.4'
W W -0.8490 6.8722 'International Tables Vol C Tables 4.2.6.8 and 6.1.1.4'

loop_
_geom_angle_atom_site_label_1
_geom_angle_atom_site_label_2
_geom_angle_atom_site_label_3
_geom_angle
_geom_angle_site_symmetry_1
_geom_angle_site_symmetry_3
_geom_angle_publ_flag
O9 W1 O5 101.6(6) . . ?
O9 W1 O22 101.4(5) . . ?
O5 W1 O22 86.7(5) . . ?
O9 W1 O20 102.0(5) . . ?
O5 W1 O20 156.5(6) . . ?
O22 W1 O20 88.6(4) . . ?
O9 W1 O18 101.5(6) . . ?
O5 W1 O18 89.0(4) . . ?
O22 W1 O18 157.0(6) . . ?
O20 W1 O18 86.3(5) . . ?
O9 W1 O2 158.8(5) . . ?
O5 W1 O2 65.7(5) . . ?
O22 W1 O2 94.8(5) . . ?
O20 W1 O2 91.8(5) . . ?
O18 W1 O2 63.0(5) . . ?
O9 W1 O3 158.2(5) . 2_656 ?
O5 W1 O3 93.3(6) . 2_656 ?
O22 W1 O3 63.2(5) . 2_656 ?
O20 W1 O3 64.2(4) . 2_656 ?
O18 W1 O3 94.6(6) . 2_656 ?
O2 W1 O3 43.0(5) . 2_656 ?
O7 W2 O21 101.0(6) . . ?
O7 W2 O18 101.9(6) . . ?
O21 W2 O18 89.4(4) . . ?
O7 W2 O13 101.7(5) . . ?
O21 W2 O13 157.1(6) . . ?
O18 W2 O13 88.5(4) . . ?
O7 W2 O11 101.9(5) . . ?
O21 W2 O11 87.6(4) . . ?
O18 W2 O11 156.2(6) . . ?
O13 W2 O11 85.1(4) . . ?
O7 W2 O2 159.7(5) . . ?
O21 W2 O2 66.0(6) . . ?
O18 W2 O2 64.1(6) . . ?
O13 W2 O2 92.8(5) . . ?
O11 W2 O2 93.3(5) . . ?
O6 W3 O15 101.5(6) . . ?
O6 W3 O13 99.9(5) . . ?
O15 W3 O13 158.7(5) . . ?
O6 W3 O8 100.8(5) . . ?
O15 W3 O8 88.9(4) . . ?
O13 W3 O8 86.9(4) . . ?
O6 W3 O16 101.7(5) . . ?
O15 W3 O16 88.0(4) . . ?
O13 W3 O16 87.9(4) . . ?
O8 W3 O16 157.4(5) . . ?
O6 W3 O1 161.2(5) . . ?
O15 W3 O1 66.9(5) . . ?
O13 W3 O1 92.6(5) . . ?
O8 W3 O1 93.8(5) . . ?
O16 W3 O1 64.4(5) . . ?
O6 W3 O4 159.1(5) . 2_656 ?
O15 W3 O4 93.1(5) . 2_656 ?
O13 W3 O4 66.3(4) . 2_656 ?
O8 W3 O4 64.2(4) . 2_656 ?
O16 W3 O4 93.6(5) . 2_656 ?
O1 W3 O4 39.7(5) . 2_656 ?
O10 W4 O11 102.4(5) . . ?
O10 W4 O14 101.4(5) . . ?
O11 W4 O14 88.8(4) . . ?
O10 W4 O8 101.7(5) . . ?
O11 W4 O8 87.5(4) . . ?
O14 W4 O8 156.8(5) . . ?
O10 W4 O22 100.7(6) . 2_656 ?
O11 W4 O22 156.9(5) . 2_656 ?
O14 W4 O22 88.0(4) . 2_656 ?
O8 W4 O22 86.5(4) . 2_656 ?
O10 W4 O3 159.8(5) . . ?
O11 W4 O3 92.1(5) . . ?
O14 W4 O3 64.4(5) . . ?
O8 W4 O3 92.8(5) . . ?
O22 W4 O3 66.0(5) 2_656 . ?
O10 W4 O4 161.4(5) . 2_656 ?
O11 W4 O4 65.8(4) . 2_656 ?
O14 W4 O4 92.9(5) . 2_656 ?
O8 W4 O4 64.7(4) . 2_656 ?
O22 W4 O4 91.5(5) 2_656 2_656 ?
O3 W4 O4 38.8(4) . 2_656 ?
O12 W5 O19 102.2(5) . . ?
O12 W5 O16 102.4(5) . 2_656 ?
O19 W5 O16 89.4(4) . 2_656 ?
O12 W5 O20 102.8(5) . 2_656 ?
O19 W5 O20 155.0(5) . 2_656 ?
O16 W5 O20 86.8(5) 2_656 2_656 ?
O12 W5 O14 101.4(5) . . ?
O19 W5 O14 86.6(4) . . ?
O16 W5 O14 156.1(6) 2_656 . ?
O20 W5 O14 86.9(4) 2_656 . ?
O12 W5 O1 160.5(5) . 2_656 ?
O19 W5 O1 65.9(5) . 2_656 ?
O16 W5 O1 63.6(5) 2_656 2_656 ?
O20 W5 O1 90.4(5) 2_656 2_656 ?
O14 W5 O1 93.4(5) . 2_656 ?
O12 W5 O3 158.7(5) . . ?
O19 W5 O3 90.8(5) . . ?
O16 W5 O3 94.4(5) 2_656 . ?
O20 W5 O3 64.8(4) 2_656 . ?
O14 W5 O3 62.1(4) . . ?
O1 W5 O3 40.8(5) 2_656 . ?
O17 W6 O21 98.2(6) . . ?
O17 W6 O15 101.2(5) . 2_656 ?
O21 W6 O15 160.6(6) . 2_656 ?
O17 W6 O19 102.7(5) . . ?
O21 W6 O19 88.3(5) . . ?
O15 W6 O19 87.1(4) 2_656 . ?
O17 W6 O5 98.1(6) . . ?
O21 W6 O5 88.9(4) . . ?
O15 W6 O5 88.8(5) 2_656 . ?
O19 W6 O5 159.2(6) . . ?
O17 W6 O2 154.6(5) . . ?
O21 W6 O2 64.4(5) . . ?
O15 W6 O2 97.3(5) 2_656 . ?
O19 W6 O2 95.4(5) . . ?
O5 W6 O2 64.9(5) . . ?
O17 W6 O1 160.3(5) . 2_656 ?
O21 W6 O1 96.5(6) . 2_656 ?
O15 W6 O1 64.5(5) 2_656 2_656 ?
O19 W6 O1 64.7(4) . 2_656 ?
O5 W6 O1 95.2(6) . 2_656 ?
O2 W6 O1 45.1(5) . 2_656 ?
N1 Cu1 N4 114.4(4) . . ?
N1 Cu1 N2 81.6(4) . . ?
N4 Cu1 N2 143.1(4) . . ?
N1 Cu1 N3 148.6(4) . . ?
N4 Cu1 N3 81.5(4) . . ?
N2 Cu1 N3 102.0(4) . . ?
N5 Cu2 N7 143.7(5) . . ?
N5 Cu2 N8 112.8(5) . . ?
N7 Cu2 N8 82.4(4) . . ?
N5 Cu2 N6 82.5(5) . . ?
N7 Cu2 N6 103.7(4) . . ?
N8 Cu2 N6 145.4(5) . . ?
Cl2 Cu3 Cl2 180.000 . 2_765 ?
Cl2 Cu3 Cu4 126.30(12) . 2_765 ?
Cl2 Cu3 Cu4 53.70(12) 2_765 2_765 ?
Cl2 Cu3 Cu4 53.70(12) . . ?
Cl2 Cu3 Cu4 126.30(12) 2_765 . ?
Cu4 Cu3 Cu4 180.00 2_765 . ?
Cl2 Cu3 Cu5 96.04(13) . . ?
Cl2 Cu3 Cu5 83.96(13) 2_765 . ?
Cu4 Cu3 Cu5 88.10(7) 2_765 . ?
Cu4 Cu3 Cu5 91.90(7) . . ?
Cl2 Cu3 Cu5 83.96(13) . 2_765 ?
Cl2 Cu3 Cu5 96.04(13) 2_765 2_765 ?
Cu4 Cu3 Cu5 91.90(7) 2_765 2_765 ?
Cu4 Cu3 Cu5 88.10(7) . 2_765 ?
Cu5 Cu3 Cu5 180.0 . 2_765 ?
N10 Cu4 N9 81.3(6) . . ?
N10 Cu4 Cl2 158.8(5) . . ?
N9 Cu4 Cl2 116.2(5) . . ?
N10 Cu4 Cu3 109.1(4) . . ?
N9 Cu4 Cu3 158.2(4) . . ?
Cl2 Cu4 Cu3 50.37(12) . . ?
N10 Cu4 Cl1 85.7(4) . . ?
N9 Cu4 Cl1 125.6(4) . . ?
Cl2 Cu4 Cl1 92.70(16) . . ?
Cu3 Cu4 Cl1 75.28(11) . . ?
N11 Cu5 N12 81.2(4) . . ?
N11 Cu5 Cl1 141.7(4) . . ?
N12 Cu5 Cl1 135.5(3) . . ?
N11 Cu5 Cu3 94.1(3) . . ?
N12 Cu5 Cu3 109.7(3) . . ?
Cl1 Cu5 Cu3 83.68(13) . . ?
Cu5 Cl1 Cu4 106.30(18) . . ?
Cu3 Cl2 Cu4 75.93(14) . . ?
O4 P1 O4 180.0 . 2_656 ?
O4 P1 O3 66.2(7) . 2_656 ?
O4 P1 O3 113.8(7) 2_656 2_656 ?
O4 P1 O3 113.8(7) . . ?
O4 P1 O3 66.2(7) 2_656 . ?
O3 P1 O3 180.000 2_656 . ?
O4 P1 O1 111.7(7) . . ?
O4 P1 O1 68.3(7) 2_656 . ?
O3 P1 O1 69.7(7) 2_656 . ?
O3 P1 O1 110.3(7) . . ?
O4 P1 O1 68.3(7) . 2_656 ?
O4 P1 O1 111.7(7) 2_656 2_656 ?
O3 P1 O1 110.3(7) 2_656 2_656 ?
O3 P1 O1 69.7(7) . 2_656 ?
O1 P1 O1 180.0 . 2_656 ?
O4 P1 O2 70.4(7) . 2_656 ?
O4 P1 O2 109.6(7) 2_656 2_656 ?
O3 P1 O2 107.1(7) 2_656 2_656 ?
O3 P1 O2 72.9(7) . 2_656 ?
O1 P1 O2 76.3(8) . 2_656 ?
O1 P1 O2 103.7(8) 2_656 2_656 ?
O4 P1 O2 109.6(7) . . ?
O4 P1 O2 70.4(7) 2_656 . ?
O3 P1 O2 72.9(7) 2_656 . ?
O3 P1 O2 107.1(7) . . ?
O1 P1 O2 103.7(8) . . ?
O1 P1 O2 76.3(8) 2_656 . ?
O2 P1 O2 180.0 2_656 . ?
P1 O1 O4 54.1(7) . 2_656 ?
P1 O1 O3 55.1(7) . 2_656 ?
O4 O1 O3 94.0(10) 2_656 2_656 ?
P1 O1 W3 126.9(8) . . ?
O4 O1 W3 72.9(6) 2_656 . ?
O3 O1 W3 138.9(9) 2_656 . ?
P1 O1 W5 125.9(8) . 2_656 ?
O4 O1 W5 137.8(9) 2_656 2_656 ?
O3 O1 W5 70.8(6) 2_656 2_656 ?
W3 O1 W5 92.8(5) . 2_656 ?
P1 O1 W6 119.2(8) . 2_656 ?
O4 O1 W6 128.0(8) 2_656 2_656 ?
O3 O1 W6 125.2(8) 2_656 2_656 ?
W3 O1 W6 91.3(5) . 2_656 ?
W5 O1 W6 90.7(5) 2_656 2_656 ?
P1 O2 O4 51.9(6) . 2_656 ?
P1 O2 O3 52.3(6) . 2_656 ?
O4 O2 O3 88.3(9) 2_656 2_656 ?
P1 O2 W2 126.3(7) . . ?
O4 O2 W2 74.4(6) 2_656 . ?
O3 O2 W2 136.6(8) 2_656 . ?
P1 O2 W1 123.7(7) . . ?
O4 O2 W1 136.1(8) 2_656 . ?
O3 O2 W1 71.3(6) 2_656 . ?
W2 O2 W1 93.9(5) . . ?
P1 O2 W6 119.4(7) . . ?
O4 O2 W6 129.8(8) 2_656 . ?
O3 O2 W6 127.5(8) 2_656 . ?
W2 O2 W6 92.6(5) . . ?
W1 O2 W6 92.1(5) . . ?
P1 O3 O4 55.1(6) . 2_656 ?
P1 O3 O1 55.2(7) . 2_656 ?
O4 O3 O1 94.3(9) 2_656 2_656 ?
P1 O3 O2 54.8(6) . 2_656 ?
O4 O3 O2 91.1(9) 2_656 2_656 ?
O1 O3 O2 85.7(9) 2_656 2_656 ?
P1 O3 W4 127.9(7) . . ?
O4 O3 W4 72.8(6) 2_656 . ?
O1 O3 W4 137.6(9) 2_656 . ?
O2 O3 W4 133.4(8) 2_656 . ?
P1 O3 W5 123.6(7) . . ?
O4 O3 W5 136.6(9) 2_656 . ?
O1 O3 W5 68.4(6) 2_656 . ?
O2 O3 W5 124.9(7) 2_656 . ?
W4 O3 W5 93.2(5) . . ?
P1 O3 W1 120.4(7) . 2_656 ?
O4 O3 W1 130.1(9) 2_656 2_656 ?
O1 O3 W1 124.8(8) 2_656 2_656 ?
O2 O3 W1 65.7(6) 2_656 2_656 ?
W4 O3 W1 91.5(5) . 2_656 ?
W5 O3 W1 90.0(4) . 2_656 ?
P1 O4 O3 58.7(7) . 2_656 ?
P1 O4 O1 57.6(7) . 2_656 ?
O3 O4 O1 98.2(10) 2_656 2_656 ?
P1 O4 O2 57.7(6) . 2_656 ?
O3 O4 O2 94.7(9) 2_656 2_656 ?
O1 O4 O2 90.5(9) 2_656 2_656 ?
P1 O4 W4 127.1(7) . 2_656 ?
O3 O4 W4 68.5(6) 2_656 2_656 ?
O1 O4 W4 135.6(9) 2_656 2_656 ?
O2 O4 W4 131.4(8) 2_656 2_656 ?
P1 O4 W3 125.1(7) . 2_656 ?
O3 O4 W3 134.3(9) 2_656 2_656 ?
O1 O4 W3 67.5(6) 2_656 2_656 ?
O2 O4 W3 127.0(8) 2_656 2_656 ?
W4 O4 W3 91.3(4) 2_656 2_656 ?
W1 O5 W6 136.9(7) . . ?
W3 O8 W4 138.8(6) . . ?
W4 O11 W2 140.1(6) . . ?
W3 O13 W2 139.2(5) . . ?
W4 O14 W5 139.5(7) . . ?
W3 O15 W6 137.2(7) . 2_656 ?
W5 O16 W3 138.0(7) 2_656 . ?
W2 O18 W1 138.1(8) . . ?
W5 O19 W6 138.2(6) . . ?
W1 O20 W5 140.4(6) . 2_656 ?
W2 O21 W6 136.6(8) . . ?
W1 O22 W4 138.4(7) . 2_656 ?
C1 N1 C12 116.3(11) . . ?
C1 N1 Cu1 130.8(10) . . ?
C12 N1 Cu1 112.4(7) . . ?
C10 N2 C11 117.6(11) . . ?
C10 N2 Cu1 130.1(9) . . ?
C11 N2 Cu1 111.8(8) . . ?
C13 N3 C24 117.2(11) . . ?
C13 N3 Cu1 130.0(9) . . ?
C24 N3 Cu1 112.3(8) . . ?
C22 N4 C23 118.0(11) . . ?
C22 N4 Cu1 129.8(9) . . ?
C23 N4 Cu1 111.8(8) . . ?
C25 N5 C36 116.9(13) . . ?
C25 N5 Cu2 130.8(12) . . ?
C36 N5 Cu2 112.0(9) . . ?
C34 N6 C35 116.9(13) . . ?
C34 N6 Cu2 131.8(11) . . ?
C35 N6 Cu2 110.7(9) . . ?
C37 N7 C48 116.6(12) . . ?
C37 N7 Cu2 129.5(10) . . ?
C48 N7 Cu2 113.1(9) . . ?
C46 N8 C47 116.5(12) . . ?
C46 N8 Cu2 132.1(10) . . ?
C47 N8 Cu2 111.3(8) . . ?
C58 N9 C59 116(2) . . ?
C58 N9 Cu4 133.6(18) . . ?
C59 N9 Cu4 110.4(14) . . ?
C60 N10 C49 115.8(17) . . ?
C60 N10 Cu4 114.8(12) . . ?
C49 N10 Cu4 129.3(14) . . ?
C70 N11 C71 117.7(11) . . ?
C70 N11 Cu5 129.3(9) . . ?
C71 N11 Cu5 113.0(8) . . ?
C61 N12 C72 118.0(13) . . ?
C61 N12 Cu5 130.8(11) . . ?
C72 N12 Cu5 111.1(8) . . ?
N1 C1 C2 123.7(14) . . ?
N1 C1 H1A 118.1 . . ?
C2 C1 H1A 118.1 . . ?
C3 C2 C1 120.0(13) . . ?
C3 C2 H2A 120.0 . . ?
C1 C2 H2A 120.0 . . ?
C2 C3 C4 118.5(13) . . ?
C2 C3 H3A 120.7 . . ?
C4 C3 H3A 120.7 . . ?
C12 C4 C3 116.6(13) . . ?
C12 C4 C5 120.5(12) . . ?
C3 C4 C5 122.9(13) . . ?
C6 C5 C4 121.3(13) . . ?
C6 C5 H5A 119.4 . . ?
C4 C5 H5A 119.4 . . ?
C5 C6 C7 120.5(13) . . ?
C5 C6 H6A 119.8 . . ?
C7 C6 H6A 119.8 . . ?
C11 C7 C8 119.4(12) . . ?
C11 C7 C6 117.8(12) . . ?
C8 C7 C6 122.7(13) . . ?
C9 C8 C7 118.0(13) . . ?
C9 C8 H8A 121.0 . . ?
C7 C8 H8A 121.0 . . ?
C8 C9 C10 120.1(12) . . ?
C8 C9 H9A 120.0 . . ?
C10 C9 H9A 120.0 . . ?
N2 C10 C9 123.1(12) . . ?
N2 C10 H10A 118.5 . . ?
C9 C10 H10A 118.5 . . ?
C7 C11 N2 121.6(11) . . ?
C7 C11 C12 122.0(11) . . ?
N2 C11 C12 116.3(10) . . ?
N1 C12 C4 124.8(11) . . ?
N1 C12 C11 117.7(10) . . ?
C4 C12 C11 117.5(12) . . ?
N3 C13 C14 122.0(13) . . ?
N3 C13 H13A 119.0 . . ?
C14 C13 H13A 119.0 . . ?
C15 C14 C13 120.3(13) . . ?
C15 C14 H14A 119.8 . . ?
C13 C14 H14A 119.8 . . ?
C14 C15 C16 119.2(12) . . ?
C14 C15 H15A 120.4 . . ?
C16 C15 H15A 120.4 . . ?
C15 C16 C24 117.3(12) . . ?
C15 C16 C17 123.4(12) . . ?
C24 C16 C17 119.3(12) . . ?
C18 C17 C16 121.7(12) . . ?
C18 C17 H17A 119.2 . . ?
C16 C17 H17A 119.2 . . ?
C17 C18 C19 121.1(12) . . ?
C17 C18 H18A 119.5 . . ?
C19 C18 H18A 119.5 . . ?
C20 C19 C23 117.8(12) . . ?
C20 C19 C18 123.3(13) . . ?
C23 C19 C18 119.0(12) . . ?
C19 C20 C21 119.9(13) . . ?
C19 C20 H20A 120.1 . . ?
C21 C20 H20A 120.1 . . ?
C22 C21 C20 117.2(13) . . ?
C22 C21 H21A 121.4 . . ?
C20 C21 H21A 121.4 . . ?
N4 C22 C21 124.0(13) . . ?
N4 C22 H22A 118.0 . . ?
C21 C22 H22A 118.0 . . ?
N4 C23 C19 123.1(11) . . ?
N4 C23 C24 117.5(11) . . ?
C19 C23 C24 119.4(11) . . ?
N3 C24 C16 123.8(11) . . ?
N3 C24 C23 116.7(10) . . ?
C16 C24 C23 119.4(11) . . ?
N5 C25 C26 123(2) . . ?
N5 C25 H25A 118.5 . . ?
C26 C25 H25A 118.5 . . ?
C27 C26 C25 119(2) . . ?
C27 C26 H26A 120.3 . . ?
C25 C26 H26A 120.3 . . ?
C28 C27 C26 119.5(17) . . ?
C28 C27 H27A 120.3 . . ?
C26 C27 H27A 120.3 . . ?
C27 C28 C36 119.1(18) . . ?
C27 C28 C29 121.5(19) . . ?
C36 C28 C29 119.1(19) . . ?
C30 C29 C28 119.4(18) . . ?
C30 C29 H29A 120.3 . . ?
C28 C29 H29A 120.3 . . ?
C29 C30 C31 121.4(19) . . ?
C29 C30 H30A 119.3 . . ?
C31 C30 H30A 119.3 . . ?
C32 C31 C35 118.9(17) . . ?
C32 C31 C30 124(2) . . ?
C35 C31 C30 117(2) . . ?
C33 C32 C31 120.2(17) . . ?
C33 C32 H32A 119.9 . . ?
C31 C32 H32A 119.9 . . ?
C34 C33 C32 117(2) . . ?
C34 C33 H33A 121.5 . . ?
C32 C33 H33A 121.5 . . ?
N6 C34 C33 125.9(18) . . ?
N6 C34 H34A 117.0 . . ?
C33 C34 H34A 117.0 . . ?
N6 C35 C31 121.1(15) . . ?
N6 C35 C36 116.9(12) . . ?
C31 C35 C36 122.0(14) . . ?
C28 C36 N5 122.0(15) . . ?
C28 C36 C35 120.3(15) . . ?
N5 C36 C35 117.7(12) . . ?
N7 C37 C38 122.0(16) . . ?
N7 C37 H37A 119.0 . . ?
C38 C37 H37A 119.0 . . ?
C39 C38 C37 119.7(17) . . ?
C39 C38 H38A 120.1 . . ?
C37 C38 H38A 120.1 . . ?
C38 C39 C40 122.4(15) . . ?
C38 C39 H39A 118.8 . . ?
C40 C39 H39A 118.8 . . ?
C39 C40 C48 115.7(15) . . ?
C39 C40 C41 127.8(16) . . ?
C48 C40 C41 116.5(16) . . ?
C42 C41 C40 124.3(16) . . ?
C42 C41 H41A 117.9 . . ?
C40 C41 H41A 117.9 . . ?
C41 C42 C43 120.2(15) . . ?
C41 C42 H42A 119.9 . . ?
C43 C42 H42A 119.9 . . ?
C47 C43 C44 116.8(16) . . ?
C47 C43 C42 119.1(16) . . ?
C44 C43 C42 124.1(16) . . ?
C45 C44 C43 119.6(15) . . ?
C45 C44 H44A 120.2 . . ?
C43 C44 H44A 120.2 . . ?
C46 C45 C44 119.3(16) . . ?
C46 C45 H45A 120.3 . . ?
C44 C45 H45A 120.3 . . ?
N8 C46 C45 123.9(16) . . ?
N8 C46 H46A 118.1 . . ?
C45 C46 H46A 118.1 . . ?
C43 C47 N8 123.9(14) . . ?
C43 C47 C48 120.1(13) . . ?
N8 C47 C48 116.0(11) . . ?
N7 C48 C40 123.4(14) . . ?
N7 C48 C47 117.0(11) . . ?
C40 C48 C47 119.7(13) . . ?
N10 C49 C50 126(2) . . ?
N10 C49 H49A 117.1 . . ?
C50 C49 H49A 117.1 . . ?
C49 C50 C51 119(2) . . ?
C49 C50 H50A 120.5 . . ?
C51 C50 H50A 120.5 . . ?
C50 C51 C52 118.2(18) . . ?
C50 C51 H51A 120.9 . . ?
C52 C51 H51A 120.9 . . ?
C53 C52 C60 120(2) . . ?
C53 C52 C51 125(2) . . ?
C60 C52 C51 115(2) . . ?
C54 C53 C52 122(3) . . ?
C54 C53 H53A 118.8 . . ?
C52 C53 H53A 118.8 . . ?
C53 C54 C55 123(3) . . ?
C53 C54 H54A 118.4 . . ?
C55 C54 H54A 118.4 . . ?
C54 C55 C59 120(3) . . ?
C54 C55 C56 127(3) . . ?
C59 C55 C56 113(3) . . ?
C57 C56 C55 114(3) . . ?
C57 C56 H56A 122.9 . . ?
C55 C56 H56A 122.9 . . ?
C56 C57 C58 127(3) . . ?
C56 C57 H57A 116.3 . . ?
C58 C57 H57A 116.3 . . ?
N9 C58 C57 123(3) . . ?
N9 C58 H58A 118.5 . . ?
C57 C58 H58A 118.5 . . ?
N9 C59 C55 126(2) . . ?
N9 C59 C60 115.2(18) . . ?
C55 C59 C60 118(2) . . ?
N10 C60 C52 126.3(18) . . ?
N10 C60 C59 118.3(15) . . ?
C52 C60 C59 115.4(19) . . ?
N12 C61 C62 122.0(15) . . ?
N12 C61 H61A 119.0 . . ?
C62 C61 H61A 119.0 . . ?
C63 C62 C61 120.0(14) . . ?
C63 C62 H62A 120.0 . . ?
C61 C62 H62A 120.0 . . ?
C62 C63 C64 120.1(16) . . ?
C62 C63 H63A 120.0 . . ?
C64 C63 H63A 120.0 . . ?
C63 C64 C72 118.4(14) . . ?
C63 C64 C65 124.6(15) . . ?
C72 C64 C65 117.0(13) . . ?
C66 C65 C64 123.0(14) . . ?
C66 C65 H65A 118.5 . . ?
C64 C65 H65A 118.5 . . ?
C65 C66 C67 120.4(13) . . ?
C65 C66 H66A 119.8 . . ?
C67 C66 H66A 119.8 . . ?
C68 C67 C71 117.4(11) . . ?
C68 C67 C66 124.7(11) . . ?
C71 C67 C66 117.8(12) . . ?
C69 C68 C67 121.3(12) . . ?
C69 C68 H68A 119.3 . . ?
C67 C68 H68A 119.3 . . ?
C68 C69 C70 118.1(13) . . ?
C68 C69 H69A 121.0 . . ?
C70 C69 H69A 121.0 . . ?
N11 C70 C69 123.3(13) . . ?
N11 C70 H70A 118.4 . . ?
C69 C70 H70A 118.4 . . ?
N11 C71 C72 117.8(11) . . ?
N11 C71 C67 122.1(11) . . ?
C72 C71 C67 120.1(11) . . ?
N12 C72 C64 121.4(12) . . ?
N12 C72 C71 116.8(11) . . ?
C64 C72 C71 121.7(11) . . ?

loop_
_geom_bond_atom_site_label_1
_geom_bond_atom_site_label_2
_geom_bond_distance
_geom_bond_site_symmetry_2
_geom_bond_publ_flag
W1 O9 1.689(9) . ?
W1 O5 1.880(10) . ?
W1 O22 1.889(10) . ?
W1 O20 1.889(10) . ?
W1 O18 1.902(10) . ?
W1 O2 2.441(14) . ?
W1 O3 2.538(14) 2_656 ?
W2 O7 1.708(9) . ?
W2 O21 1.879(10) . ?
W2 O18 1.889(9) . ?
W2 O13 1.925(9) . ?
W2 O11 1.925(8) . ?
W2 O2 2.402(14) . ?
W3 O6 1.679(8) . ?
W3 O15 1.871(10) . ?
W3 O13 1.884(9) . ?
W3 O8 1.895(9) . ?
W3 O16 1.902(9) . ?
W3 O1 2.414(14) . ?
W3 O4 2.497(13) 2_656 ?
W4 O10 1.673(8) . ?
W4 O11 1.872(8) . ?
W4 O14 1.894(9) . ?
W4 O8 1.902(9) . ?
W4 O22 1.903(10) 2_656 ?
W4 O3 2.407(13) . ?
W4 O4 2.471(12) 2_656 ?
W5 O12 1.684(9) . ?
W5 O19 1.873(9) . ?
W5 O16 1.880(10) 2_656 ?
W5 O20 1.900(10) 2_656 ?
W5 O14 1.911(9) . ?
W5 O1 2.463(13) 2_656 ?
W5 O3 2.503(13) . ?
W6 O17 1.736(11) . ?
W6 O21 1.901(11) . ?
W6 O15 1.903(10) 2_656 ?
W6 O19 1.906(10) . ?
W6 O5 1.914(10) . ?
W6 O2 2.458(14) . ?
W6 O1 2.500(17) 2_656 ?
Cu1 N1 2.050(10) . ?
Cu1 N4 2.064(11) . ?
Cu1 N2 2.065(10) . ?
Cu1 N3 2.065(10) . ?
Cu2 N5 1.992(11) . ?
Cu2 N7 2.003(11) . ?
Cu2 N8 2.036(11) . ?
Cu2 N6 2.060(11) . ?
Cu3 Cl2 2.138(4) . ?
Cu3 Cl2 2.138(4) 2_765 ?
Cu3 Cu4 2.692(2) 2_765 ?
Cu3 Cu4 2.692(2) . ?
Cu3 Cu5 2.905(2) . ?
Cu3 Cu5 2.905(2) 2_765 ?
Cu4 N10 1.982(14) . ?
Cu4 N9 2.125(19) . ?
Cu4 Cl2 2.237(5) . ?
Cu4 Cl1 2.876(5) . ?
Cu5 N11 2.013(11) . ?
Cu5 N12 2.061(12) . ?
Cu5 Cl1 2.123(4) . ?
P1 O4 1.454(13) . ?
P1 O4 1.454(13) 2_656 ?
P1 O3 1.513(14) 2_656 ?
P1 O3 1.513(14) . ?
P1 O1 1.517(15) . ?
P1 O1 1.517(15) 2_656 ?
P1 O2 1.561(15) 2_656 ?
P1 O2 1.561(15) . ?
O1 O4 1.668(19) 2_656 ?
O1 O3 1.73(2) 2_656 ?
O1 W5 2.463(13) 2_656 ?
O1 W6 2.500(17) 2_656 ?
O2 O4 1.741(19) 2_656 ?
O2 O3 1.827(19) 2_656 ?
O3 O4 1.621(18) 2_656 ?
O3 O1 1.73(2) 2_656 ?
O3 O2 1.827(19) 2_656 ?
O3 W1 2.538(14) 2_656 ?
O4 O3 1.621(18) 2_656 ?
O4 O1 1.668(19) 2_656 ?
O4 O2 1.741(19) 2_656 ?
O4 W4 2.471(12) 2_656 ?
O4 W3 2.497(13) 2_656 ?
O15 W6 1.903(10) 2_656 ?
O16 W5 1.880(10) 2_656 ?
O20 W5 1.900(10) 2_656 ?
O22 W4 1.903(10) 2_656 ?
N1 C1 1.320(16) . ?
N1 C12 1.361(16) . ?
N2 C10 1.298(15) . ?
N2 C11 1.386(15) . ?
N3 C13 1.321(16) . ?
N3 C24 1.356(15) . ?
N4 C22 1.311(17) . ?
N4 C23 1.359(15) . ?
N5 C25 1.32(2) . ?
N5 C36 1.380(18) . ?
N6 C34 1.336(19) . ?
N6 C35 1.366(17) . ?
N7 C37 1.333(18) . ?
N7 C48 1.354(15) . ?
N8 C46 1.329(17) . ?
N8 C47 1.389(17) . ?
N9 C58 1.32(2) . ?
N9 C59 1.35(2) . ?
N10 C60 1.31(2) . ?
N10 C49 1.32(3) . ?
N11 C70 1.342(17) . ?
N11 C71 1.348(16) . ?
N12 C61 1.331(18) . ?
N12 C72 1.370(15) . ?
C1 C2 1.37(2) . ?
C1 H1A 0.9300 . ?
C2 C3 1.37(2) . ?
C2 H2A 0.9300 . ?
C3 C4 1.417(19) . ?
C3 H3A 0.9300 . ?
C4 C12 1.372(16) . ?
C4 C5 1.429(19) . ?
C5 C6 1.32(2) . ?
C5 H5A 0.9300 . ?
C6 C7 1.453(17) . ?
C6 H6A 0.9300 . ?
C7 C11 1.368(16) . ?
C7 C8 1.40(2) . ?
C8 C9 1.35(2) . ?
C8 H8A 0.9300 . ?
C9 C10 1.395(19) . ?
C9 H9A 0.9300 . ?
C10 H10A 0.9300 . ?
C11 C12 1.440(16) . ?
C13 C14 1.394(19) . ?
C13 H13A 0.9300 . ?
C14 C15 1.354(19) . ?
C14 H14A 0.9300 . ?
C15 C16 1.383(19) . ?
C15 H15A 0.9300 . ?
C16 C24 1.387(16) . ?
C16 C17 1.427(18) . ?
C17 C18 1.32(2) . ?
C17 H17A 0.9300 . ?
C18 C19 1.445(18) . ?
C18 H18A 0.9300 . ?
C19 C20 1.39(2) . ?
C19 C23 1.387(17) . ?
C20 C21 1.40(2) . ?
C20 H20A 0.9300 . ?
C21 C22 1.40(2) . ?
C21 H21A 0.9300 . ?
C22 H22A 0.9300 . ?
C23 C24 1.456(16) . ?
C25 C26 1.38(3) . ?
C25 H25A 0.9300 . ?
C26 C27 1.36(3) . ?
C26 H26A 0.9300 . ?
C27 C28 1.35(3) . ?
C27 H27A 0.9300 . ?
C28 C36 1.38(2) . ?
C28 C29 1.44(3) . ?
C29 C30 1.39(3) . ?
C29 H29A 0.9300 . ?
C30 C31 1.43(3) . ?
C30 H30A 0.9300 . ?
C31 C32 1.38(3) . ?
C31 C35 1.39(2) . ?
C32 C33 1.38(3) . ?
C32 H32A 0.9300 . ?
C33 C34 1.35(2) . ?
C33 H33A 0.9300 . ?
C34 H34A 0.9300 . ?
C35 C36 1.41(2) . ?
C37 C38 1.41(2) . ?
C37 H37A 0.9300 . ?
C38 C39 1.28(3) . ?
C38 H38A 0.9300 . ?
C39 C40 1.38(3) . ?
C39 H39A 0.9300 . ?
C40 C48 1.403(18) . ?
C40 C41 1.44(3) . ?
C41 C42 1.29(3) . ?
C41 H41A 0.9300 . ?
C42 C43 1.43(2) . ?
C42 H42A 0.9300 . ?
C43 C47 1.378(17) . ?
C43 C44 1.40(3) . ?
C44 C45 1.39(3) . ?
C44 H44A 0.9300 . ?
C45 C46 1.36(2) . ?
C45 H45A 0.9300 . ?
C46 H46A 0.9300 . ?
C47 C48 1.44(2) . ?
C49 C50 1.38(3) . ?
C49 H49A 0.9300 . ?
C50 C51 1.38(4) . ?
C50 H50A 0.9300 . ?
C51 C52 1.44(3) . ?
C51 H51A 0.9300 . ?
C52 C53 1.39(3) . ?
C52 C60 1.43(2) . ?
C53 C54 1.26(4) . ?
C53 H53A 0.9300 . ?
C54 C55 1.37(4) . ?
C54 H54A 0.9300 . ?
C55 C59 1.40(3) . ?
C55 C56 1.56(4) . ?
C56 C57 1.29(4) . ?
C56 H56A 0.9300 . ?
C57 C58 1.33(4) . ?
C57 H57A 0.9300 . ?
C58 H58A 0.9300 . ?
C59 C60 1.48(3) . ?
C61 C62 1.36(2) . ?
C61 H61A 0.9300 . ?
C62 C63 1.35(2) . ?
C62 H62A 0.9300 . ?
C63 C64 1.36(2) . ?
C63 H63A 0.9300 . ?
C64 C72 1.385(18) . ?
C64 C65 1.44(2) . ?
C65 C66 1.32(2) . ?
C65 H65A 0.9300 . ?
C66 C67 1.455(18) . ?
C66 H66A 0.9300 . ?
C67 C68 1.404(19) . ?
C67 C71 1.409(16) . ?
C68 C69 1.32(2) . ?
C68 H68A 0.9300 . ?
C69 C70 1.41(2) . ?
C69 H69A 0.9300 . ?
C70 H70A 0.9300 . ?
C71 C72 1.404(17) . ?
